data_2226724
loop_
_publ_author_name
'Gayathri, P.'
'Jayabharathi, J.'
'Saravanan, K.'
'Thiruvalluvar, A.'
'Butcher, R.J.'

_publ_section_title
;
 2-(4-Fluorophenyl)-1-(4-methoxyphenyl)-4,5-dimethyl-1<i>H</i>-imidazole
;
_journal_coeditor_code WN2396
_journal_issue 7
_journal_name_full 'Acta Crystallographica Section E'
_journal_page_first o1791
_journal_paper_doi 10.1107/S1600536810024104
_journal_volume 66
_journal_year 2010
_chemical_formula_iupac 'C18 H17 F N2 O'
_chemical_formula_moiety 'C18 H17 F N2 O'
_chemical_formula_structural 'C18 H17 F N2 O'
_chemical_formula_sum 'C18 H17 F N2 O'
_chemical_formula_weight 296.34
_chemical_melting_point 385
_chemical_name_common 1H-imidazole
_chemical_name_systematic
;
2-(4-Fluorophenyl)-1-(4-methoxyphenyl)-4,5-dimethyl-1<i>H</i>-imidazole
;
_space_group_IT_number 14
_symmetry_cell_setting monoclinic
_symmetry_space_group_name_Hall '-P 2ybc'
_symmetry_space_group_name_H-M 'P 1 21/c 1'
_atom_sites_solution_hydrogens geom
_atom_sites_solution_primary direct
_atom_sites_solution_secondary difmap
_cell_angle_alpha 90
_cell_angle_beta 96.798(2)
_cell_angle_gamma 90
_cell_formula_units_Z 4
_cell_length_a 8.51320(10)
_cell_length_b 9.5128(2)
_cell_length_c 19.2610(3)
_cell_measurement_reflns_used 4271
_cell_measurement_temperature 295(2)
_cell_measurement_theta_max 77.2514
_cell_measurement_theta_min 4.6202
_cell_volume 1548.87(4)
_computing_cell_refinement '<i>CrysAlis Pro</i> (Oxford Diffraction, 2010)'
_computing_data_collection '<i>CrysAlis Pro</i> (Oxford Diffraction, 2010)'
_computing_data_reduction '<i>CrysAlis Pro</i> (Oxford Diffraction, 2010)'
_computing_molecular_graphics 'ORTEP-3 (Farrugia, 1997)'
_computing_publication_material 'PLATON (Spek, 2009)'
_computing_structure_refinement 'SHELXL97 (Sheldrick, 2008)'
_computing_structure_solution 'SHELXS97 (Sheldrick, 2008)'
_diffrn_ambient_temperature 295(2)
_diffrn_detector_area_resol_mean 10.5081
_diffrn_measured_fraction_theta_full 0.980
_diffrn_measured_fraction_theta_max 0.980
_diffrn_measurement_device_type 'Oxford Diffraction Xcalibur Ruby Gemini'
_diffrn_measurement_method '\w scans'
_diffrn_radiation_monochromator graphite
_diffrn_radiation_source 'Enhance (Cu) X-ray Source'
_diffrn_radiation_type CuK\a
_diffrn_radiation_wavelength 1.54184
_diffrn_reflns_av_R_equivalents 0.0180
_diffrn_reflns_av_sigmaI/netI 0.0178
_diffrn_reflns_limit_h_max 10
_diffrn_reflns_limit_h_min -9
_diffrn_reflns_limit_k_max 9
_diffrn_reflns_limit_k_min -12
_diffrn_reflns_limit_l_max 24
_diffrn_reflns_limit_l_min -23
_diffrn_reflns_number 6517
_diffrn_reflns_theta_full 77.46
_diffrn_reflns_theta_max 77.46
_diffrn_reflns_theta_min 4.62
_exptl_absorpt_coefficient_mu 0.717
_exptl_absorpt_correction_T_max 1.00000
_exptl_absorpt_correction_T_min 0.83474
_exptl_absorpt_correction_type multi-scan
_exptl_absorpt_process_details
;
(<i>CrysAlis Pro</i>; Oxford Diffraction, 2010)
;
_exptl_crystal_colour colourless
_exptl_crystal_density_diffrn 1.271
_exptl_crystal_density_method 'Not Measured'
_exptl_crystal_description prism
_exptl_crystal_F_000 624
_exptl_crystal_size_max 0.40
_exptl_crystal_size_mid 0.32
_exptl_crystal_size_min 0.22
_refine_diff_density_max 0.164
_refine_diff_density_min -0.197
_refine_ls_extinction_coef 0.0214(14)
_refine_ls_extinction_expression Fc^*^=kFc[1+0.001xFc^2^\l^3^/sin(2\q)]^-1/4^
_refine_ls_extinction_method 'SHELXL97 (Sheldrick, 2008)'
_refine_ls_goodness_of_fit_ref 1.078
_refine_ls_hydrogen_treatment constr
_refine_ls_matrix_type full
_refine_ls_number_parameters 200
_refine_ls_number_reflns 3235
_refine_ls_number_restraints 0
_refine_ls_restrained_S_all 1.078
_refine_ls_R_factor_all 0.0461
_refine_ls_R_factor_gt 0.0410
_refine_ls_shift/su_max 0.001
_refine_ls_shift/su_max_lt 0.001
_refine_ls_shift/su_mean 0.000
_refine_ls_structure_factor_coef Fsqd
_refine_ls_weighting_details 'calc w=1/[\s^2^(Fo^2^)+(0.0760P)^2^+0.1231P] where P=(Fo^2^+2Fc^2^)/3'
_refine_ls_weighting_scheme calc
_refine_ls_wR_factor_gt 0.1255
_refine_ls_wR_factor_ref 0.1299
_reflns_number_gt 2744
_reflns_number_total 3235
_reflns_threshold_expression I>2\s(I)
_cod_data_source_file wn2396.cif
_cod_data_source_block I
_cod_original_sg_symbol_H-M 'P 21/c'
_cod_database_code 2226724
_cod_database_fobs_code 2226724

loop_
_symmetry_equiv_pos_site_id
_symmetry_equiv_pos_as_xyz
1 x,y,z
2 -x,1/2+y,1/2-z
3 -x,-y,-z
4 x,1/2-y,1/2+z

loop_
_atom_site_aniso_label
_atom_site_aniso_U_11
_atom_site_aniso_U_22
_atom_site_aniso_U_33
_atom_site_aniso_U_12
_atom_site_aniso_U_13
_atom_site_aniso_U_23
F4 0.0794(6) 0.0928(7) 0.0893(6) -0.0048(5) 0.0075(5) 0.0315(5)
O17 0.0808(7) 0.0606(6) 0.0735(6) -0.0040(5) 0.0191(5) -0.0211(5)
N1 0.0556(5) 0.0500(5) 0.0508(5) -0.0028(4) 0.0114(4) -0.0055(4)
N3 0.0624(6) 0.0605(7) 0.0591(6) -0.0047(5) 0.0109(5) -0.0151(5)
C2 0.0516(6) 0.0578(7) 0.0502(6) -0.0020(5) 0.0080(5) -0.0098(5)
C4 0.0626(8) 0.0534(7) 0.0723(8) -0.0063(5) 0.0143(6) -0.0103(6)
C5 0.0611(7) 0.0511(7) 0.0641(7) -0.0044(5) 0.0152(5) -0.0028(5)
C11 0.0525(6) 0.0479(6) 0.0448(5) 0.0004(5) 0.0103(4) -0.0021(4)
C12 0.0486(6) 0.0571(7) 0.0546(6) -0.0029(5) 0.0109(5) -0.0009(5)
C13 0.0558(7) 0.0566(7) 0.0518(6) 0.0074(5) 0.0161(5) 0.0000(5)
C14 0.0644(7) 0.0479(6) 0.0475(6) 0.0019(5) 0.0114(5) -0.0021(5)
C15 0.0546(7) 0.0617(8) 0.0681(8) -0.0097(5) 0.0144(6) -0.0120(6)
C16 0.0505(6) 0.0593(7) 0.0614(7) -0.0011(5) 0.0183(5) -0.0083(6)
C17 0.0900(10) 0.0660(8) 0.0607(8) 0.0139(7) 0.0130(7) -0.0143(7)
C21 0.0521(6) 0.0609(7) 0.0457(6) -0.0053(5) 0.0029(4) -0.0085(5)
C22 0.0580(7) 0.0754(9) 0.0526(7) 0.0050(6) 0.0104(5) 0.0022(6)
C23 0.0619(7) 0.0734(9) 0.0630(8) 0.0089(7) 0.0035(6) 0.0035(7)
C24 0.0598(7) 0.0707(8) 0.0560(7) -0.0085(6) -0.0019(5) 0.0060(6)
C25 0.0640(8) 0.0852(10) 0.0574(7) -0.0100(7) 0.0136(6) 0.0001(7)
C26 0.0602(7) 0.0692(8) 0.0579(7) -0.0010(6) 0.0125(5) -0.0090(6)
C41 0.1054(13) 0.0557(9) 0.1035(13) -0.0034(8) 0.0256(10) -0.0168(8)
C51 0.1017(12) 0.0617(9) 0.0721(9) 0.0013(8) 0.0276(8) 0.0082(7)

loop_
_atom_site_type_symbol
_atom_site_label
_atom_site_fract_x
_atom_site_fract_y
_atom_site_fract_z
_atom_site_U_iso_or_equiv
_atom_site_thermal_displace_type
_atom_site_calc_flag
_atom_site_refinement_flags
_atom_site_occupancy
F F4 0.28268(12) -0.00876(12) 0.68530(5) 0.0874(4) Uani d . 1.000
O O17 0.19515(13) -0.00279(11) 0.26852(6) 0.0708(4) Uani d . 1.000
N N1 0.26219(12) 0.46448(11) 0.44385(5) 0.0517(3) Uani d . 1.000
N N3 0.22859(14) 0.59440(12) 0.53660(6) 0.0604(4) Uani d . 1.000
C C2 0.24814(14) 0.46597(14) 0.51401(6) 0.0530(4) Uani d . 1.000
C C4 0.22762(16) 0.68002(15) 0.47855(7) 0.0623(4) Uani d . 1.000
C C5 0.24779(16) 0.60275(14) 0.42099(7) 0.0581(4) Uani d . 1.000
C C11 0.25104(14) 0.34332(12) 0.39879(6) 0.0480(3) Uani d . 1.000
C C12 0.38038(14) 0.29589(14) 0.36872(6) 0.0531(4) Uani d . 1.000
C C13 0.36702(15) 0.18029(14) 0.32457(6) 0.0540(4) Uani d . 1.000
C C14 0.22295(15) 0.11173(13) 0.31098(6) 0.0529(4) Uani d . 1.000
C C15 0.09313(16) 0.16030(15) 0.34140(7) 0.0609(4) Uani d . 1.000
C C16 0.10672(14) 0.27585(14) 0.38472(7) 0.0561(4) Uani d . 1.000
C C17 0.3214(2) -0.05517(17) 0.23377(8) 0.0719(5) Uani d . 1.000
C C21 0.25773(14) 0.33905(14) 0.55796(6) 0.0531(4) Uani d . 1.000
C C22 0.36774(16) 0.23360(16) 0.55099(7) 0.0617(4) Uani d . 1.000
C C23 0.37767(17) 0.11663(17) 0.59375(7) 0.0664(5) Uani d . 1.000
C C24 0.27481(16) 0.10690(16) 0.64337(7) 0.0629(4) Uani d . 1.000
C C25 0.16576(18) 0.20821(18) 0.65268(7) 0.0684(5) Uani d . 1.000
C C26 0.15801(13) 0.32536(12) 0.60982(6) 0.0620(4) Uani d . 1.000
C C41 0.20446(13) 0.83510(12) 0.48384(6) 0.0871(7) Uani d . 1.000
C C51 0.2531(2) 0.64214(17) 0.34669(8) 0.0771(6) Uani d . 1.000
H H12 0.47707 0.34170 0.37811 0.0636 Uiso calc R 1.000
H H13 0.45430 0.14889 0.30417 0.0647 Uiso calc R 1.000
H H15 -0.00361 0.11441 0.33243 0.0731 Uiso calc R 1.000
H H16 0.01913 0.30851 0.40450 0.0674 Uiso calc R 1.000
H H17A 0.40446 -0.08890 0.26772 0.1079 Uiso calc R 1.000
H H17B 0.28354 -0.13078 0.20326 0.1079 Uiso calc R 1.000
H H17C 0.36133 0.01881 0.20685 0.1079 Uiso calc R 1.000
H H22 0.43594 0.24196 0.51689 0.0740 Uiso calc R 1.000
H H23 0.45182 0.04651 0.58909 0.0797 Uiso calc R 1.000
H H25 0.09829 0.19875 0.68700 0.0820 Uiso calc R 1.000
H H26 0.08516 0.39590 0.61576 0.0744 Uiso calc R 1.000
H H41A 0.09876 0.85400 0.49396 0.1306 Uiso calc R 1.000
H H41B 0.27883 0.87228 0.52062 0.1306 Uiso calc R 1.000
H H41C 0.22090 0.87872 0.44034 0.1306 Uiso calc R 1.000
H H51A 0.22550 0.73950 0.34023 0.1157 Uiso calc R 1.000
H H51B 0.35792 0.62701 0.33449 0.1157 Uiso calc R 1.000
H H51C 0.17938 0.58537 0.31733 0.1157 Uiso calc R 1.000

loop_
_atom_type_symbol
_atom_type_description
_atom_type_scat_dispersion_real
_atom_type_scat_dispersion_imag
_atom_type_scat_source
O O 0.0492 0.0322 'International Tables Vol C Tables 4.2.6.8 and 6.1.1.4'
N N 0.0311 0.0180 'International Tables Vol C Tables 4.2.6.8 and 6.1.1.4'
F F 0.0727 0.0534 'International Tables Vol C Tables 4.2.6.8 and 6.1.1.4'
H H 0.0000 0.0000 'International Tables Vol C Tables 4.2.6.8 and 6.1.1.4'
C C 0.0181 0.0091 'International Tables Vol C Tables 4.2.6.8 and 6.1.1.4'

loop_
_geom_angle_atom_site_label_1
_geom_angle_atom_site_label_2
_geom_angle_atom_site_label_3
_geom_angle_site_symmetry_1
_geom_angle_site_symmetry_2
_geom_angle_site_symmetry_3
_geom_angle
_geom_angle_publ_flag
C14 O17 C17 . . . 118.31(12) no
C2 N1 C5 . . . 106.75(10) no
C2 N1 C11 . . . 126.56(10) no
C5 N1 C11 . . . 124.79(10) no
C2 N3 C4 . . . 105.59(11) no
N1 C2 N3 . . . 111.43(11) no
N1 C2 C21 . . . 123.60(11) no
N3 C2 C21 . . . 124.96(11) no
N3 C4 C5 . . . 110.62(12) no
N3 C4 C41 . . . 121.00(11) no
C5 C4 C41 . . . 128.38(12) no
N1 C5 C4 . . . 105.60(11) no
N1 C5 C51 . . . 122.22(12) no
C4 C5 C51 . . . 132.17(13) no
N1 C11 C12 . . . 121.08(11) no
N1 C11 C16 . . . 118.89(11) no
C12 C11 C16 . . . 120.02(11) no
C11 C12 C13 . . . 120.36(11) no
C12 C13 C14 . . . 119.70(11) no
O17 C14 C13 . . . 125.09(12) no
O17 C14 C15 . . . 115.31(12) no
C13 C14 C15 . . . 119.60(12) no
C14 C15 C16 . . . 120.47(12) no
C11 C16 C15 . . . 119.86(12) no
C2 C21 C22 . . . 121.93(11) no
C2 C21 C26 . . . 119.53(11) no
C22 C21 C26 . . . 118.50(12) no
C21 C22 C23 . . . 121.22(13) no
C22 C23 C24 . . . 118.05(14) no
F4 C24 C23 . . . 118.45(13) no
F4 C24 C25 . . . 118.63(12) no
C23 C24 C25 . . . 122.92(14) no
C24 C25 C26 . . . 118.39(13) no
C21 C26 C25 . . . 120.90(12) no
C11 C12 H12 . . . 120.00 no
C13 C12 H12 . . . 120.00 no
C12 C13 H13 . . . 120.00 no
C14 C13 H13 . . . 120.00 no
C14 C15 H15 . . . 120.00 no
C16 C15 H15 . . . 120.00 no
C11 C16 H16 . . . 120.00 no
C15 C16 H16 . . . 120.00 no
O17 C17 H17A . . . 109.00 no
O17 C17 H17B . . . 109.00 no
O17 C17 H17C . . . 109.00 no
H17A C17 H17B . . . 109.00 no
H17A C17 H17C . . . 109.00 no
H17B C17 H17C . . . 109.00 no
C21 C22 H22 . . . 119.00 no
C23 C22 H22 . . . 119.00 no
C22 C23 H23 . . . 121.00 no
C24 C23 H23 . . . 121.00 no
C24 C25 H25 . . . 121.00 no
C26 C25 H25 . . . 121.00 no
C21 C26 H26 . . . 120.00 no
C25 C26 H26 . . . 120.00 no
C4 C41 H41A . . . 109.00 no
C4 C41 H41B . . . 109.00 no
C4 C41 H41C . . . 109.00 no
H41A C41 H41B . . . 109.00 no
H41A C41 H41C . . . 109.00 no
H41B C41 H41C . . . 109.00 no
C5 C51 H51A . . . 109.00 no
C5 C51 H51B . . . 109.00 no
C5 C51 H51C . . . 109.00 no
H51A C51 H51B . . . 109.00 no
H51A C51 H51C . . . 109.00 no
H51B C51 H51C . . . 109.00 no

loop_
_geom_bond_atom_site_label_1
_geom_bond_atom_site_label_2
_geom_bond_site_symmetry_1
_geom_bond_site_symmetry_2
_geom_bond_distance
_geom_bond_publ_flag
F4 C24 . . 1.3618(18) no
O17 C14 . . 1.3660(16) no
O17 C17 . . 1.422(2) no
N1 C2 . . 1.3707(15) no
N1 C5 . . 1.3879(17) no
N1 C11 . . 1.4392(15) no
N3 C2 . . 1.3141(17) no
N3 C4 . . 1.3825(18) no
C2 C21 . . 1.4713(18) no
C4 C5 . . 1.3579(19) no
C4 C41 . . 1.4934(18) no
C5 C51 . . 1.485(2) no
C11 C12 . . 1.3793(17) no
C11 C16 . . 1.3842(17) no
C12 C13 . . 1.3865(18) no
C13 C14 . . 1.3864(18) no
C14 C15 . . 1.3898(19) no
C15 C16 . . 1.3766(19) no
C21 C22 . . 1.3897(19) no
C21 C26 . . 1.3915(16) no
C22 C23 . . 1.381(2) no
C23 C24 . . 1.374(2) no
C24 C25 . . 1.365(2) no
C25 C26 . . 1.384(2) no
C12 H12 . . 0.9300 no
C13 H13 . . 0.9300 no
C15 H15 . . 0.9300 no
C16 H16 . . 0.9300 no
C17 H17A . . 0.9600 no
C17 H17B . . 0.9600 no
C17 H17C . . 0.9600 no
C22 H22 . . 0.9300 no
C23 H23 . . 0.9300 no
C25 H25 . . 0.9300 no
C26 H26 . . 0.9300 no
C41 H41A . . 0.9600 no
C41 H41B . . 0.9600 no
C41 H41C . . 0.9600 no
C51 H51A . . 0.9600 no
C51 H51B . . 0.9600 no
C51 H51C . . 0.9600 no

loop_
_geom_contact_atom_site_label_1
_geom_contact_atom_site_label_2
_geom_contact_distance
_geom_contact_site_symmetry_1
_geom_contact_site_symmetry_2
_geom_contact_publ_flag
F4 H13 2.5900 . 3_656 no
F4 H15 2.5600 . 3_556 no
F4 H17A 2.8600 . 3_656 no
O17 H51A 2.8100 . 1_545 no
N1 H22 2.8600 . . no
N3 H26 2.8000 . . no
N3 H12 2.8900 . 3_666 no
N3 H16 2.6700 . 3_566 no
C4 C26 3.5149(18) . 3_566 no
C5 C26 3.5027(18) . 3_566 no
C11 C22 3.1592(18) . . no
C12 C51 3.478(2) . . no
C12 C22 3.5745(18) . . no
C14 C25 3.4808(19) . 4_554 no
C16 C21 3.4832(18) . . no
C17 C26 3.410(2) . 4_554 no
C21 C16 3.4832(18) . . no
C22 C11 3.1592(18) . . no
C22 C12 3.5745(18) . . no
C25 C14 3.4808(19) . 4_555 no
C26 C17 3.410(2) . 4_555 no
C26 C4 3.5149(18) . 3_566 no
C26 C5 3.5027(18) . 3_566 no
C51 C12 3.478(2) . . no
C2 H16 3.0900 . . no
C4 H22 2.9500 . 3_666 no
C5 H26 2.8400 . 3_566 no
C11 H22 2.7800 . . no
C11 H51C 2.8100 . . no
C12 H22 2.8800 . . no
C13 H17A 2.8200 . . no
C13 H23 3.0300 . 3_656 no
C13 H17C 2.7300 . . no
C14 H25 3.0800 . 4_554 no
C17 H12 3.0700 . 2_645 no
C17 H13 2.5500 . . no
C17 H51A 3.0100 . 1_545 no
C23 H17A 3.0800 . 3_656 no
C23 H41B 2.8000 . 1_545 no
C24 H17A 3.0500 . 3_656 no
C26 H17C 2.8100 . 4_555 no
C41 H51A 2.9400 . . no
C51 H41C 2.9200 . . no
C51 H26 3.0700 . 3_566 no
H12 C17 3.0700 . 2_655 no
H12 N3 2.8900 . 3_666 no
H13 C17 2.5500 . . no
H13 H17A 2.3900 . . no
H13 H17C 2.3100 . . no
H13 F4 2.5900 . 3_656 no
H15 F4 2.5600 . 3_556 no
H16 C2 3.0900 . . no
H16 N3 2.6700 . 3_566 no
H17A C13 2.8200 . . no
H17A H13 2.3900 . . no
H17A F4 2.8600 . 3_656 no
H17A C23 3.0800 . 3_656 no
H17A C24 3.0500 . 3_656 no
H17C C13 2.7300 . . no
H17C H13 2.3100 . . no
H17C C26 2.8100 . 4_554 no
H22 N1 2.8600 . . no
H22 C11 2.7800 . . no
H22 C12 2.8800 . . no
H22 C4 2.9500 . 3_666 no
H23 H41B 2.4900 . 1_545 no
H23 C13 3.0300 . 3_656 no
H25 C14 3.0800 . 4_555 no
H26 N3 2.8000 . . no
H26 C5 2.8400 . 3_566 no
H26 C51 3.0700 . 3_566 no
H41B C23 2.8000 . 1_565 no
H41B H23 2.4900 . 1_565 no
H41C C51 2.9200 . . no
H41C H51A 2.3400 . . no
H51A O17 2.8100 . 1_565 no
H51A C17 3.0100 . 1_565 no
H51A C41 2.9400 . . no
H51A H41C 2.3400 . . no
H51C C11 2.8100 . . no

loop_
_geom_torsion_atom_site_label_1
_geom_torsion_atom_site_label_2
_geom_torsion_atom_site_label_3
_geom_torsion_atom_site_label_4
_geom_torsion_site_symmetry_1
_geom_torsion_site_symmetry_2
_geom_torsion_site_symmetry_3
_geom_torsion_site_symmetry_4
_geom_torsion
_geom_torsion_publ_flag
C17 O17 C14 C13 . . . . -1.62(19) no
C17 O17 C14 C15 . . . . 177.89(12) no
C5 N1 C2 N3 . . . . -0.96(14) no
C5 N1 C2 C21 . . . . -179.65(11) no
C11 N1 C2 N3 . . . . -165.76(11) no
C11 N1 C2 C21 . . . . 15.55(19) no
C2 N1 C5 C4 . . . . 0.64(14) no
C2 N1 C5 C51 . . . . -178.50(13) no
C11 N1 C5 C4 . . . . 165.78(11) no
C11 N1 C5 C51 . . . . -13.4(2) no
C2 N1 C11 C12 . . . . -113.75(14) no
C2 N1 C11 C16 . . . . 67.52(16) no
C5 N1 C11 C12 . . . . 84.05(16) no
C5 N1 C11 C16 . . . . -94.68(15) no
C4 N3 C2 N1 . . . . 0.86(14) no
C4 N3 C2 C21 . . . . 179.52(12) no
C2 N3 C4 C5 . . . . -0.43(16) no
C2 N3 C4 C41 . . . . 178.82(12) no
N1 C2 C21 C22 . . . . 40.96(18) no
N1 C2 C21 C26 . . . . -141.33(12) no
N3 C2 C21 C22 . . . . -137.56(14) no
N3 C2 C21 C26 . . . . 40.16(18) no
N3 C4 C5 N1 . . . . -0.14(15) no
N3 C4 C5 C51 . . . . 178.88(15) no
C41 C4 C5 N1 . . . . -179.32(12) no
C41 C4 C5 C51 . . . . -0.3(3) no
N1 C11 C12 C13 . . . . -179.00(11) no
C16 C11 C12 C13 . . . . -0.29(18) no
N1 C11 C16 C15 . . . . 179.58(11) no
C12 C11 C16 C15 . . . . 0.84(19) no
C11 C12 C13 C14 . . . . -0.36(18) no
C12 C13 C14 O17 . . . . 179.95(13) no
C12 C13 C14 C15 . . . . 0.46(18) no
O17 C14 C15 C16 . . . . -179.44(12) no
C13 C14 C15 C16 . . . . 0.10(19) no
C14 C15 C16 C11 . . . . -0.8(2) no
C2 C21 C22 C23 . . . . 178.47(12) no
C26 C21 C22 C23 . . . . 0.7(2) no
C2 C21 C26 C25 . . . . -179.05(12) no
C22 C21 C26 C25 . . . . -1.26(18) no
C21 C22 C23 C24 . . . . 0.3(2) no
C22 C23 C24 F4 . . . . 179.35(13) no
C22 C23 C24 C25 . . . . -1.0(2) no
F4 C24 C25 C26 . . . . -179.85(12) no
C23 C24 C25 C26 . . . . 0.5(2) no
C24 C25 C26 C21 . . . . 0.7(2) no

loop_
_cod_related_entry_id
_cod_related_entry_database
_cod_related_entry_code
1 ChemSpider 24745386
